data_7244424
loop_
_publ_author_name
'Jana, Narayan Ch.'
'Sethi, Subrat'
'Saha, Ratnakar'
'Bagh, Bidraha'

_publ_section_title
;
 Aerobic oxidation of vanillyl alcohol to vanillin catalyzed by air-stable
 and recyclable copper complex and TEMPO under base-free conditions
;
_journal_issue 6
_journal_name_full 'Green Chemistry'
_journal_page_first 2542
_journal_page_last 2556
_journal_paper_doi 10.1039/D1GC04690J
_journal_volume 24
_journal_year 2022
_chemical_formula_moiety '8(C42 H39 Cu N4 S2), 16(Cl O4), 4(O)'
_chemical_formula_sum 'C336 H312 Cl16 Cu8 N32 O68 S16'
_chemical_formula_weight 7474.64
_space_group_crystal_system monoclinic
_space_group_IT_number 15
_space_group_name_Hall '-I 2ya'
_space_group_name_H-M_alt 'I 1 2/a 1'
_atom_sites_solution_hydrogens mixed
_audit_creation_date 2021-06-07
_audit_creation_method
;
Olex2 1.2
(compiled 2017.03.28 svn.r3405 for OlexSys, GUI svn.r5337)
;
_audit_update_record
;
2021-06-07 deposited with the CCDC.	2022-01-27 downloaded from the CCDC.
;
_cell_angle_alpha 90
_cell_angle_beta 104.463(4)
_cell_angle_gamma 90
_cell_formula_units_Z 1
_cell_length_a 21.1362(6)
_cell_length_b 11.2833(2)
_cell_length_c 38.192(2)
_cell_measurement_reflns_used 15305
_cell_measurement_temperature 297(2)
_cell_measurement_theta_max 74.4630
_cell_measurement_theta_min 4.0700
_cell_volume 8819.6(6)
_computing_cell_refinement 'CrysAlisPro 1.171.40.67a (Rigaku OD, 2019)'
_computing_data_collection 'CrysAlisPro 1.171.40.67a (Rigaku OD, 2019)'
_computing_data_reduction 'CrysAlisPro 1.171.40.67a (Rigaku OD, 2019)'
_computing_molecular_graphics 'Olex2 (Dolomanov et al., 2009)'
_computing_publication_material 'Olex2 (Dolomanov et al., 2009)'
_computing_structure_refinement 'ShelXL (Sheldrick, 2015)'
_computing_structure_solution 'SHELXT 2014/5 (Sheldrick, 2014)'
_diffrn_ambient_environment air
_diffrn_ambient_temperature 297(2)
_diffrn_detector 'Hybrid Pixel Array Detector'
_diffrn_detector_area_resol_mean 5.8140
_diffrn_detector_type 'Pilatus 200K'
_diffrn_measured_fraction_theta_full 1.000
_diffrn_measured_fraction_theta_max 1.000
_diffrn_measurement_details
;
List of Runs (angles in degrees, time in seconds):

  # Type    Start    End  Width  t~exp~   \w     \q     \k     \f   Frames
#--------------------------------------------------------------------------
  1  \w    -99.00 -14.00   0.50    2.20    --  -38.50 141.00  45.00  170
  2  \w    -90.00  -8.00   0.50    2.20    --  -38.50 129.00-126.00  164
  3  \w     36.00 110.00   0.50    2.20    --   49.31-141.00 -12.00  148
  4  \w     30.00 103.00   0.50    2.20    --   49.31-129.00 159.00  146
  5  \w     39.00 115.00   0.50   11.00    --  102.63-129.00 159.00  152
  6  \w     39.00 124.00   0.50   11.00    --  102.63-141.00 -12.00  170
  7  \w     95.00 167.00   0.50   11.00    --  102.63 129.00-126.00  144
  8  \w     88.00 166.00   0.50   11.00    --  102.63 141.00  45.00  156
  9  \w   -105.00 -35.00   0.50    2.20    --  -38.50 -38.00  90.00  140
 10  \w    -42.00  28.00   0.50    2.20    --  -38.50  38.00-150.00  140
 11  \w   -101.00 -27.00   0.50    2.20    --  -38.50 -57.00  30.00  148
 12  \w    -44.00  31.00   0.50    2.20    --  -38.50  19.00-180.00  150
 13  \w    -17.00  53.00   0.50    2.20    --   49.31 -38.00 -30.00  140
 14  \w     46.00 116.00   0.50    2.20    --   49.31  38.00-180.00  140
 15  \w     38.00 112.00   0.50   11.00    --  102.63-125.00  30.00  148
 16  \w     38.00 107.00   0.50   11.00    --  102.63 -45.00 -30.00  138
 17  \w     40.00 116.00   0.50   11.00    --  102.63 -61.00 120.00  152
 18  \w     38.00 112.00   0.50   11.00    --  102.63-125.00-180.00  148
 19  \w     38.00 107.00   0.50   11.00    --  102.63 -45.00-150.00  138
 20  \w     99.00 171.00   0.50   11.00    --  102.63  30.00-150.00  144
 21  \w     34.00 107.00   0.50   11.00    --  102.63 -94.00-120.00  146
 22  \w     90.00 165.00   0.50   11.00    --  102.63  61.00 120.00  150
 23  \w     34.00 107.00   0.50   11.00    --  102.63 -94.00-180.00  146
 24  \w     35.00 106.00   0.50   11.00    --  102.63 -30.00   0.00  142
 25  \w     90.00 156.00   0.50   11.00    --  102.63  61.00  90.00  132
 26  \w     80.00 107.00   0.50   11.00    --  102.63 -94.00   0.00   54
 27  \w     57.00 106.00   0.50   11.00    --  102.63-125.00 -60.00   98
 28  \w     39.00 103.00   0.50   11.00    --  102.63 -45.00  90.00  128
 29  \w     56.00 106.00   0.50   11.00    --  102.63 -45.00 150.00  100
 30  \w    124.00 168.00   0.50   11.00    --  102.63 125.00-150.00   88
 31  \w     46.00  98.00   0.50   11.00    --  102.63 -45.00 -90.00  104
 32  \w     50.00 109.00   0.50   11.00    --  102.63 -61.00 -60.00  118
 33  \w    103.00 170.00   0.50   11.00    --  102.63  30.00-120.00  134
 34  \w     81.00 107.00   0.50   11.00    --  102.63 -94.00 -60.00   52
 35  \w    101.00 167.00   0.50   11.00    --  102.63  15.00-180.00  132
;
_diffrn_measurement_device 'four-circle diffractometer'
_diffrn_measurement_device_type 'SuperNova, Dual, Cu at home/near, Pilatus 200K'
_diffrn_measurement_method '\w scans'
_diffrn_orient_matrix_type 'CrysAlisPro convention (1999,Acta A55,543-557)'
_diffrn_orient_matrix_UB_11 0.0040497000
_diffrn_orient_matrix_UB_12 0.0312103000
_diffrn_orient_matrix_UB_13 0.0397414000
_diffrn_orient_matrix_UB_21 0.0434603000
_diffrn_orient_matrix_UB_22 -0.1095219000
_diffrn_orient_matrix_UB_23 0.0123034000
_diffrn_orient_matrix_UB_31 0.0613826000
_diffrn_orient_matrix_UB_32 0.0753470000
_diffrn_orient_matrix_UB_33 0.0014258000
_diffrn_radiation_monochromator mirror
_diffrn_radiation_probe x-ray
_diffrn_radiation_type CuK\a
_diffrn_radiation_wavelength 1.54184
_diffrn_reflns_av_R_equivalents 0.1078
_diffrn_reflns_av_unetI/netI 0.0394
_diffrn_reflns_Laue_measured_fraction_full 1.000
_diffrn_reflns_Laue_measured_fraction_max 1.000
_diffrn_reflns_limit_h_max 25
_diffrn_reflns_limit_h_min -24
_diffrn_reflns_limit_k_max 13
_diffrn_reflns_limit_k_min -12
_diffrn_reflns_limit_l_max 46
_diffrn_reflns_limit_l_min -45
_diffrn_reflns_number 60471
_diffrn_reflns_point_group_measured_fraction_full 1.000
_diffrn_reflns_point_group_measured_fraction_max 1.000
_diffrn_reflns_theta_full 67.684
_diffrn_reflns_theta_max 68.248
_diffrn_reflns_theta_min 4.096
_diffrn_source 'micro-focus sealed X-ray tube'
_diffrn_source_type 'SuperNova (Cu) X-ray Source'
_exptl_absorpt_coefficient_mu 3.172
_exptl_absorpt_correction_T_max 1.00000
_exptl_absorpt_correction_T_min 0.79787
_exptl_absorpt_correction_type multi-scan
_exptl_absorpt_process_details
;
CrysAlisPro 1.171.40.67a (Rigaku Oxford Diffraction, 2019)
Empirical absorption correction using spherical harmonics,
 implemented in SCALE3 ABSPACK scaling algorithm.
;
_exptl_crystal_colour 'light green'
_exptl_crystal_colour_modifier light
_exptl_crystal_colour_primary green
_exptl_crystal_density_diffrn 1.407
_exptl_crystal_description block
_exptl_crystal_F_000 3856
_exptl_crystal_size_max 0.3
_exptl_crystal_size_mid 0.2
_exptl_crystal_size_min 0.1
_refine_diff_density_max 0.877
_refine_diff_density_min -0.549
_refine_diff_density_rms 0.091
_refine_ls_extinction_method none
_refine_ls_goodness_of_fit_ref 1.063
_refine_ls_hydrogen_treatment mixed
_refine_ls_matrix_type full
_refine_ls_number_parameters 572
_refine_ls_number_reflns 8076
_refine_ls_number_restraints 0
_refine_ls_restrained_S_all 1.063
_refine_ls_R_factor_all 0.1247
_refine_ls_R_factor_gt 0.1106
_refine_ls_shift/su_max 0.000
_refine_ls_shift/su_mean 0.000
_refine_ls_structure_factor_coef Fsqd
_refine_ls_weighting_details 'w=1/[\s^2^(Fo^2^)+(0.1233P)^2^+58.3948P] where P=(Fo^2^+2Fc^2^)/3'
_refine_ls_weighting_scheme calc
_refine_ls_wR_factor_gt 0.2839
_refine_ls_wR_factor_ref 0.2952
_reflns_Friedel_coverage 0.000
_reflns_number_gt 6567
_reflns_number_total 8076
_reflns_threshold_expression 'I > 2\s(I)'
_cod_data_source_file d1gc04690j2.cif
_cod_data_source_block nj-cu89
_cod_depositor_comments 'Adding full bibliography for 7244424--7244428.cif.'
_cod_original_cell_volume 8819.7(6)
_cod_database_code 7244424
_shelx_shelxl_version_number 2016/6
_chemical_oxdiff_formula 'C352 H328 Cu8 N36 O56 S16 '
_shelx_space_group_comment
;
The symmetry employed for this shelxl refinement is uniquely defined
by the following loop, which should always be used as a source of
symmetry information in preference to the above space-group names.
They are only intended as comments.
;
_reflns_odcompleteness_completeness 99.94
_reflns_odcompleteness_iscentric 1
_reflns_odcompleteness_theta 66.97
_olex2_refinement_description
;
1. Fixed Uiso
 At 1.2 times of:
  All C(H) groups, All C(H,H) groups
2. Others
 Fixed Sof: S1(0.5) Cu1(0.5) Cu1'(0.5) S1A(0.5)
 Fixed U11: C2'(0.199344)
 Fixed U22: C2'(0.09595)
 Fixed U33: C2'(0.40005)
3.a Ternary CH refined with riding coordinates:
 C9'(H9')
3.b Secondary CH2 refined with riding coordinates:
 C8'(H8'A,H8'B), C7'(H7'A,H7'B)
3.c Aromatic/amide H refined with riding coordinates:
 C1(H1), C21'(H21'), C6(H6), C6'(H6'), C2(H2), C15(H15), C12(H12), C3(H3),
 C14(H14), C4(H4), C15'(H15'), C13(H13), C11'(H11'), C17'(H17'), C17(H17),
 C18'(H18'), C18(H18), C14'(H14'), C21(H21), C13'(H13'), C19'(H19'), C20'(H20'),
  C12'(H12'), C19(H19), C1'(H1'), C20(H20), C4'(H4'), C3'(H3'), C2'(H2')
;
_olex2_submission_special_instructions 'No special instructions were received'
_oxdiff_exptl_absorpt_empirical_details
;
Empirical correction (ABSPACK) includes:
- Absorption correction using spherical harmonics
- Frame scaling
;
_oxdiff_exptl_absorpt_empirical_full_max 3.614
_oxdiff_exptl_absorpt_empirical_full_min 0.450

loop_
_space_group_symop_operation_xyz
'x, y, z'
'-x+1/2, y, -z'
'x+1/2, y+1/2, z+1/2'
'-x+1, y+1/2, -z+1/2'
'-x, -y, -z'
'x-1/2, -y, z'
'-x+1/2, -y+1/2, -z+1/2'
'x, -y+1/2, z+1/2'

loop_
_atom_site_label
_atom_site_type_symbol
_atom_site_fract_x
_atom_site_fract_y
_atom_site_fract_z
_atom_site_U_iso_or_equiv
_atom_site_adp_type
_atom_site_occupancy
_atom_site_site_symmetry_order
_atom_site_calc_flag
_atom_site_refinement_flags_posn
_atom_site_refinement_flags_adp
_atom_site_refinement_flags_occupancy
_atom_site_disorder_assembly
_atom_site_disorder_group
S1 S 0.6328(2) 0.7182(6) 0.39158(19) 0.056(2) Uani 0.5 1 d . . . . .
S1' S 0.46027(8) 0.72691(14) 0.35630(5) 0.0701(5) Uani 1 1 d . . . . .
Cl2 Cl 0.60469(10) 0.93286(17) 0.27001(6) 0.0856(6) Uani 1 1 d . . . . .
Cl1 Cl 0.39628(19) 0.6600(2) 0.47039(9) 0.1326(11) Uani 1 1 d . . . . .
N1 N 0.4918(3) 0.4244(5) 0.37663(18) 0.0739(16) Uani 1 1 d . . . . .
N2' N 0.5539(3) 0.5583(5) 0.32421(17) 0.0698(14) Uani 1 1 d . . . . .
N2 N 0.5670(3) 0.5464(6) 0.42889(16) 0.0785(16) Uani 1 1 d . . . . .
C10 C 0.7437(3) 0.6242(6) 0.3746(2) 0.0667(16) Uani 1 1 d . . . . .
C9 C 0.7214(3) 0.6748(5) 0.40663(19) 0.0633(16) Uani 1 1 d . . . . .
N1' N 0.6319(3) 0.4038(6) 0.3683(3) 0.103(3) Uani 1 1 d . . . . .
C10' C 0.4159(4) 0.9461(6) 0.3260(2) 0.0716(18) Uani 1 1 d . . . . .
C16 C 0.7605(3) 0.7793(6) 0.4241(2) 0.0691(17) Uani 1 1 d . . . . .
C9' C 0.4771(3) 0.8840(6) 0.34954(18) 0.0637(15) Uani 1 1 d . . . . .
H9' H 0.511902 0.888133 0.336734 0.076 Uiso 1 1 calc R . . . .
C16' C 0.5011(4) 0.9441(6) 0.3855(2) 0.0730(18) Uani 1 1 d . . . . .
C5 C 0.4857(4) 0.4043(6) 0.4105(2) 0.080(2) Uani 1 1 d . . . . .
C8' C 0.4524(4) 0.6720(6) 0.3113(2) 0.080(2) Uani 1 1 d . . . . .
H8'A H 0.428862 0.597424 0.308714 0.096 Uiso 1 1 calc R . . . .
H8'B H 0.426316 0.727641 0.294286 0.096 Uiso 1 1 calc R . . . .
C11 C 0.7258(4) 0.6785(7) 0.3404(2) 0.0751(18) Uani 1 1 d . . . . .
C8 C 0.6168(5) 0.7408(7) 0.4356(2) 0.079(2) Uani 1 1 d . . . . .
C1 C 0.4569(4) 0.3583(6) 0.3498(3) 0.084(2) Uani 1 1 d . . . . .
H1 H 0.459774 0.372423 0.326274 0.101 Uiso 1 1 calc R . . . .
C7' C 0.5163(4) 0.6530(6) 0.30145(18) 0.079(2) Uani 1 1 d . . . . .
H7'A H 0.508096 0.630996 0.276160 0.095 Uiso 1 1 calc R . . . .
H7'B H 0.541375 0.725941 0.305005 0.095 Uiso 1 1 calc R . . . .
C21' C 0.4735(5) 0.9259(8) 0.4135(2) 0.094(2) Uani 1 1 d . . . . .
H21' H 0.438540 0.873766 0.411020 0.113 Uiso 1 1 calc R . . . .
O5 O 0.5409(3) 0.9016(8) 0.2516(3) 0.153(3) Uani 1 1 d . . . . .
O6 O 0.6174(5) 0.9156(9) 0.3069(2) 0.165(4) Uani 1 1 d . . . . .
C6 C 0.5272(4) 0.4800(7) 0.4382(2) 0.083(2) Uani 1 1 d . . . . .
H6 H 0.523865 0.478240 0.462002 0.100 Uiso 1 1 calc R . . . .
C6' C 0.5829(4) 0.4773(7) 0.3102(3) 0.087(2) Uani 1 1 d . . . . .
H6' H 0.578767 0.476359 0.285414 0.104 Uiso 1 1 calc R . . . .
C2 C 0.4162(4) 0.2687(7) 0.3563(3) 0.098(3) Uani 1 1 d . . . . .
H2 H 0.392871 0.222320 0.337266 0.118 Uiso 1 1 calc R . . . .
C15 C 0.7830(4) 0.5257(7) 0.3798(3) 0.087(2) Uani 1 1 d . . . . .
H15 H 0.795188 0.490231 0.402518 0.105 Uiso 1 1 calc R . . . .
C12 C 0.7488(4) 0.6299(9) 0.3128(2) 0.096(2) Uani 1 1 d . . . . .
H12 H 0.737311 0.665357 0.290146 0.115 Uiso 1 1 calc R . . . .
C7 C 0.6115(5) 0.6253(8) 0.4547(2) 0.084(2) Uani 1 1 d . . . . .
C5' C 0.6218(4) 0.3886(8) 0.3328(4) 0.109(3) Uani 1 1 d . . . . .
C3 C 0.4108(4) 0.2495(8) 0.3901(4) 0.108(3) Uani 1 1 d . . . . .
H3 H 0.383352 0.189933 0.394508 0.130 Uiso 1 1 calc R . . . .
C14 C 0.8046(4) 0.4793(8) 0.3515(3) 0.102(3) Uani 1 1 d . . . . .
H14 H 0.830537 0.411644 0.355366 0.122 Uiso 1 1 calc R . . . .
C4 C 0.4456(4) 0.3176(8) 0.4181(3) 0.104(3) Uani 1 1 d . . . . .
H4 H 0.442139 0.305311 0.441648 0.125 Uiso 1 1 calc R . . . .
C15' C 0.3575(4) 0.9435(8) 0.3339(3) 0.098(3) Uani 1 1 d . . . . .
H15' H 0.352202 0.898957 0.353479 0.118 Uiso 1 1 calc R . . . .
C13 C 0.7889(5) 0.5296(10) 0.3177(3) 0.107(3) Uani 1 1 d . . . . .
H13 H 0.804275 0.498275 0.298819 0.128 Uiso 1 1 calc R . . . .
C11' C 0.4231(5) 1.0133(9) 0.2977(2) 0.108(3) Uani 1 1 d . . . . .
H11' H 0.463429 1.018390 0.292095 0.129 Uiso 1 1 calc R . . . .
C17' C 0.5531(5) 1.0207(8) 0.3904(3) 0.104(3) Uani 1 1 d . . . . .
H17' H 0.572775 1.034297 0.371507 0.125 Uiso 1 1 calc R . . . .
C17 C 0.7605(4) 0.8869(7) 0.4062(3) 0.100(3) Uani 1 1 d . . . . .
H17 H 0.736097 0.895073 0.382475 0.120 Uiso 1 1 calc R . . . .
C18' C 0.5763(8) 1.0776(9) 0.4229(4) 0.138(5) Uani 1 1 d . . . . .
H18' H 0.611770 1.128516 0.425670 0.166 Uiso 1 1 calc R . . . .
C18 C 0.7965(5) 0.9814(7) 0.4235(3) 0.110(3) Uani 1 1 d . . . . .
H18 H 0.793624 1.054050 0.411725 0.133 Uiso 1 1 calc R . . . .
C14' C 0.3047(5) 1.0065(9) 0.3132(3) 0.108(3) Uani 1 1 d . . . . .
H14' H 0.264994 1.005275 0.319538 0.129 Uiso 1 1 calc R . . . .
C21 C 0.8036(6) 0.7654(9) 0.4564(2) 0.124(4) Uani 1 1 d . . . . .
H21 H 0.808088 0.691772 0.467681 0.149 Uiso 1 1 calc R . . . .
C13' C 0.3101(5) 1.0677(9) 0.2848(3) 0.105(3) Uani 1 1 d . . . . .
H13' H 0.273723 1.105475 0.270337 0.126 Uiso 1 1 calc R . . . .
C19' C 0.5495(8) 1.0619(10) 0.4504(4) 0.130(5) Uani 1 1 d . . . . .
H19' H 0.565647 1.101804 0.472061 0.156 Uiso 1 1 calc R . . . .
C20' C 0.4978(6) 0.9862(12) 0.4464(3) 0.124(4) Uani 1 1 d . . . . .
H20' H 0.478589 0.974378 0.465549 0.148 Uiso 1 1 calc R . . . .
O8 O 0.6248(7) 1.0442(9) 0.2624(3) 0.218(6) Uani 1 1 d . . . . .
C12' C 0.3683(6) 1.0754(11) 0.2767(3) 0.124(4) Uani 1 1 d . . . . .
H12' H 0.372718 1.121777 0.257345 0.149 Uiso 1 1 calc R . . . .
O1 O 0.3625(8) 0.7173(11) 0.4408(4) 0.271(9) Uani 1 1 d . . . . .
C19 C 0.8358(7) 0.9709(10) 0.4572(3) 0.139(5) Uani 1 1 d . . . . .
H19 H 0.858046 1.036030 0.469253 0.167 Uiso 1 1 calc R . . . .
O4 O 0.4637(7) 0.6961(12) 0.4830(4) 0.237(6) Uani 1 1 d . . . . .
O7 O 0.6478(5) 0.8532(13) 0.2611(4) 0.224(6) Uani 1 1 d . . . . .
C1' C 0.6679(6) 0.3251(9) 0.3907(5) 0.152(5) Uani 1 1 d . . . . .
H1' H 0.673760 0.334847 0.415515 0.182 Uiso 1 1 calc R . . . .
C20 C 0.8417(8) 0.8607(14) 0.4730(3) 0.181(8) Uani 1 1 d . . . . .
H20 H 0.871522 0.849441 0.495202 0.218 Uiso 1 1 calc R . . . .
C4' C 0.6478(7) 0.2937(12) 0.3193(6) 0.185(7) Uani 1 1 d . . . . .
H4' H 0.641076 0.282422 0.294505 0.222 Uiso 1 1 calc R . . . .
O2 O 0.3697(9) 0.7000(15) 0.5000(5) 0.295(9) Uani 1 1 d . . . . .
C3' C 0.6852(11) 0.2132(15) 0.3443(8) 0.239(12) Uani 1 1 d . . . . .
H3' H 0.702315 0.146031 0.335916 0.286 Uiso 1 1 calc R . . . .
C2' C 0.6960(11) 0.2315(16) 0.3785(8) 0.232(4) Uani 1 1 d . . . . .
H2' H 0.723078 0.180530 0.394748 0.278 Uiso 1 1 calc R . . . .
O3 O 0.3935(6) 0.5427(7) 0.4699(3) 0.177(4) Uani 1 1 d . . . . .
Cu1 Cu 0.56469(13) 0.5492(3) 0.37776(11) 0.0597(14) Uani 0.5 1 d . . . . .
Cu1' Cu 0.5678(2) 0.5458(4) 0.37672(10) 0.088(2) Uani 0.5 1 d . . . . .
O9 O 0.750000 0.473(2) 0.500000 0.300(13) Uani 1 2 d S T P . .
S1A S 0.6379(4) 0.7159(7) 0.39175(17) 0.081(3) Uani 0.5 1 d . . . . .
H7A H 0.656(3) 0.594(6) 0.4547(17) 0.063(18) Uiso 1 1 d . . . . .
H8A H 0.577(4) 0.787(6) 0.4279(19) 0.07(2) Uiso 1 1 d . . . . .
H7B H 0.587(6) 0.646(10) 0.473(3) 0.15(4) Uiso 1 1 d . . . . .
H8B H 0.648(4) 0.773(8) 0.451(2) 0.10(3) Uiso 1 1 d . . . . .
H9 H 0.721(3) 0.623(6) 0.4248(16) 0.056(17) Uiso 1 1 d . . . . .

loop_
_atom_site_aniso_label
_atom_site_aniso_U_11
_atom_site_aniso_U_22
_atom_site_aniso_U_33
_atom_site_aniso_U_23
_atom_site_aniso_U_13
_atom_site_aniso_U_12
S1 0.0275(16) 0.049(4) 0.095(5) -0.002(3) 0.025(2) -0.0008(17)
S1' 0.0688(10) 0.0505(8) 0.0875(12) 0.0028(8) 0.0130(8) -0.0003(7)
Cl2 0.0818(12) 0.0719(11) 0.1002(14) 0.0177(10) 0.0171(10) 0.0065(9)
Cl1 0.183(3) 0.0707(14) 0.124(2) -0.0051(13) -0.001(2) 0.0154(16)
N1 0.067(3) 0.047(3) 0.100(5) 0.001(3) 0.006(3) -0.005(2)
N2' 0.068(3) 0.053(3) 0.089(4) -0.011(3) 0.020(3) -0.009(2)
N2 0.078(4) 0.082(4) 0.069(4) 0.009(3) 0.006(3) -0.015(3)
C10 0.056(3) 0.052(3) 0.085(5) -0.002(3) 0.005(3) -0.006(3)
C9 0.063(4) 0.047(3) 0.072(4) 0.013(3) 0.001(3) 0.001(3)
N1' 0.073(4) 0.045(3) 0.174(8) 0.004(4) 0.004(5) -0.003(3)
C10' 0.081(5) 0.050(3) 0.077(4) 0.001(3) 0.008(3) 0.008(3)
C16 0.068(4) 0.056(4) 0.078(4) 0.002(3) 0.009(3) -0.006(3)
C9' 0.060(3) 0.053(3) 0.075(4) 0.007(3) 0.012(3) 0.004(3)
C16' 0.078(4) 0.052(4) 0.083(5) -0.001(3) 0.009(4) 0.012(3)
C5 0.072(4) 0.058(4) 0.108(6) 0.014(4) 0.020(4) 0.000(3)
C8' 0.084(5) 0.056(4) 0.082(5) -0.004(3) -0.012(4) -0.003(3)
C11 0.074(4) 0.075(4) 0.069(4) -0.004(4) 0.004(3) -0.005(4)
C8 0.079(5) 0.069(4) 0.080(5) -0.015(4) 0.004(4) -0.001(4)
C1 0.071(4) 0.054(4) 0.121(6) -0.006(4) 0.009(4) -0.009(3)
C7' 0.110(6) 0.064(4) 0.052(4) -0.001(3) 0.000(4) -0.008(4)
C21' 0.091(6) 0.097(6) 0.090(6) -0.015(5) 0.013(5) 0.018(5)
O5 0.083(4) 0.155(7) 0.199(9) 0.029(6) -0.006(5) -0.002(5)
O6 0.195(9) 0.180(9) 0.104(6) 0.038(6) 0.005(5) -0.028(7)
C6 0.086(5) 0.079(5) 0.082(5) 0.018(4) 0.016(4) -0.005(4)
C6' 0.080(5) 0.074(5) 0.105(6) -0.033(4) 0.022(4) -0.010(4)
C2 0.071(5) 0.054(4) 0.166(10) -0.019(5) 0.023(5) -0.011(4)
C15 0.069(4) 0.058(4) 0.128(7) -0.002(4) 0.010(4) 0.009(3)
C12 0.097(6) 0.098(6) 0.086(6) -0.007(5) 0.011(5) -0.013(5)
C7 0.086(5) 0.090(6) 0.070(5) -0.006(4) 0.008(4) -0.011(4)
C5' 0.081(5) 0.064(5) 0.178(11) -0.048(6) 0.026(6) -0.006(4)
C3 0.077(5) 0.055(4) 0.200(12) 0.009(6) 0.049(7) -0.005(4)
C14 0.077(5) 0.075(5) 0.154(9) -0.014(6) 0.030(6) 0.018(4)
C4 0.085(5) 0.065(5) 0.171(10) 0.019(6) 0.047(6) -0.007(4)
C15' 0.069(5) 0.081(5) 0.141(8) 0.030(5) 0.019(5) 0.006(4)
C13 0.094(6) 0.105(7) 0.122(8) -0.036(6) 0.027(6) -0.013(5)
C11' 0.118(7) 0.120(7) 0.085(6) 0.026(5) 0.027(5) 0.060(6)
C17' 0.125(7) 0.072(5) 0.097(6) 0.011(5) -0.004(5) -0.020(5)
C17 0.103(6) 0.051(4) 0.122(7) 0.012(4) -0.016(5) -0.007(4)
C18' 0.184(13) 0.066(6) 0.131(10) -0.014(6) -0.026(9) -0.026(7)
C18 0.097(6) 0.051(4) 0.168(10) -0.004(5) 0.003(6) -0.012(4)
C14' 0.078(5) 0.102(7) 0.132(8) 0.015(6) 0.005(5) 0.010(5)
C21 0.168(10) 0.098(7) 0.078(6) 0.021(5) -0.025(6) -0.059(7)
C13' 0.108(7) 0.110(7) 0.086(6) -0.001(5) 0.006(5) 0.043(6)
C19' 0.157(11) 0.083(7) 0.114(9) -0.018(6) -0.034(8) 0.027(7)
C20' 0.134(9) 0.135(10) 0.090(7) -0.014(6) 0.006(6) 0.054(8)
O8 0.269(13) 0.122(7) 0.203(10) 0.078(7) -0.053(9) -0.078(8)
C12' 0.150(10) 0.133(9) 0.083(6) 0.036(6) 0.016(6) 0.058(8)
O1 0.350(18) 0.173(11) 0.203(11) 0.096(9) -0.095(12) -0.045(11)
C19 0.177(12) 0.098(8) 0.129(9) -0.029(7) 0.013(8) -0.071(8)
O4 0.181(11) 0.186(12) 0.318(17) 0.028(11) 0.010(11) -0.053(9)
O7 0.117(7) 0.249(14) 0.303(15) -0.096(12) 0.046(8) 0.039(8)
C1' 0.115(8) 0.068(6) 0.257(16) 0.038(8) 0.018(9) 0.022(6)
C20 0.257(17) 0.185(14) 0.072(6) -0.001(7) -0.017(8) -0.141(13)
C4' 0.144(11) 0.113(10) 0.30(2) -0.087(12) 0.055(12) 0.031(9)
O2 0.291(18) 0.251(17) 0.35(2) -0.163(16) 0.100(16) 0.008(13)
C3' 0.158(16) 0.103(11) 0.44(3) -0.082(16) 0.04(2) 0.059(10)
C2' 0.158 0.096 0.400 -0.007(17) -0.01(2) 0.057(8)
O3 0.269(12) 0.078(5) 0.169(8) -0.004(5) 0.024(8) -0.008(6)
Cu1 0.0341(11) 0.051(2) 0.103(3) -0.0026(17) 0.0334(15) -0.0100(11)
Cu1' 0.137(4) 0.048(2) 0.0496(19) 0.0015(15) -0.0301(16) -0.0096(19)
O9 0.160(16) 0.22(2) 0.49(4) 0.000 0.030(19) 0.000
S1A 0.120(6) 0.045(4) 0.053(3) 0.000(3) -0.028(3) -0.003(3)

loop_
_atom_type_symbol
_atom_type_description
_atom_type_scat_dispersion_real
_atom_type_scat_dispersion_imag
_atom_type_scat_source
C C 0.0181 0.0091 'International Tables Vol C Tables 4.2.6.8 and 6.1.1.4'
H H 0.0000 0.0000 'International Tables Vol C Tables 4.2.6.8 and 6.1.1.4'
Cl Cl 0.3639 0.7018 'International Tables Vol C Tables 4.2.6.8 and 6.1.1.4'
Cu Cu -1.9646 0.5888 'International Tables Vol C Tables 4.2.6.8 and 6.1.1.4'
N N 0.0311 0.0180 'International Tables Vol C Tables 4.2.6.8 and 6.1.1.4'
O O 0.0492 0.0322 'International Tables Vol C Tables 4.2.6.8 and 6.1.1.4'
S S 0.3331 0.5567 'International Tables Vol C Tables 4.2.6.8 and 6.1.1.4'

loop_
_geom_angle_atom_site_label_1
_geom_angle_atom_site_label_2
_geom_angle_atom_site_label_3
_geom_angle
_geom_angle_site_symmetry_1
_geom_angle_site_symmetry_3
_geom_angle_publ_flag
C9 S1 Cu1 111.2(4) . . ?
C9 S1 Cu1' 109.5(4) . . ?
C8 S1 C9 98.9(5) . . ?
C8 S1 Cu1 94.4(4) . . ?
C8 S1 Cu1' 96.1(4) . . ?
Cu1' S1 Cu1 2.26(18) . . ?
C8' S1' C9' 100.0(3) . . ?
O6 Cl2 O5 113.2(6) . . ?
O6 Cl2 O7 100.8(8) . . ?
O8 Cl2 O5 115.5(6) . . ?
O8 Cl2 O6 110.6(7) . . ?
O8 Cl2 O7 106.5(9) . . ?
O7 Cl2 O5 108.9(7) . . ?
O1 Cl1 O4 114.7(9) . . ?
O1 Cl1 O2 106.1(12) . . ?
O4 Cl1 O2 101.2(10) . . ?
O3 Cl1 O1 117.1(8) . . ?
O3 Cl1 O4 108.9(9) . . ?
O3 Cl1 O2 107.3(10) . . ?
C5 N1 Cu1 110.0(5) . . ?
C5 N1 Cu1' 111.2(5) . . ?
C1 N1 C5 118.4(7) . . ?
C1 N1 Cu1 131.4(6) . . ?
C1 N1 Cu1' 129.8(6) . . ?
Cu1 N1 Cu1' 2.4(2) . . ?
C7' N2' Cu1 123.0(5) . . ?
C7' N2' Cu1' 125.2(5) . . ?
C6' N2' C7' 120.7(7) . . ?
C6' N2' Cu1 116.2(6) . . ?
C6' N2' Cu1' 114.1(6) . . ?
Cu1' N2' Cu1 2.4(2) . . ?
C6 N2 C7 122.4(7) . . ?
C6 N2 Cu1 116.7(6) . . ?
C6 N2 Cu1' 117.3(6) . . ?
C7 N2 Cu1 120.8(5) . . ?
C7 N2 Cu1' 120.2(5) . . ?
Cu1 N2 Cu1' 2.2(2) . . ?
C11 C10 C9 121.0(6) . . ?
C15 C10 C9 118.9(7) . . ?
C15 C10 C11 120.1(8) . . ?
S1 C9 H9 102(4) . . ?
C10 C9 S1 109.6(5) . . ?
C10 C9 S1A 108.8(5) . . ?
C10 C9 H9 116(4) . . ?
C16 C9 S1 109.1(5) . . ?
C16 C9 C10 114.0(6) . . ?
C16 C9 S1A 109.3(5) . . ?
C16 C9 H9 106(4) . . ?
S1A C9 S1 0.9(4) . . ?
S1A C9 H9 102(4) . . ?
C5' N1' C1' 119.4(11) . . ?
C5' N1' Cu1 108.0(6) . . ?
C5' N1' Cu1' 107.4(6) . . ?
C1' N1' Cu1 131.4(10) . . ?
C1' N1' Cu1' 132.2(10) . . ?
Cu1' N1' Cu1 1.03(19) . . ?
C15' C10' C9' 122.8(7) . . ?
C15' C10' C11' 118.9(7) . . ?
C11' C10' C9' 118.1(7) . . ?
C17 C16 C9 122.4(7) . . ?
C21 C16 C9 119.2(7) . . ?
C21 C16 C17 117.8(7) . . ?
S1' C9' H9' 108.1 . . ?
C10' C9' S1' 110.8(5) . . ?
C10' C9' H9' 108.1 . . ?
C16' C9' S1' 109.9(5) . . ?
C16' C9' C10' 111.7(5) . . ?
C16' C9' H9' 108.1 . . ?
C21' C16' C9' 122.7(7) . . ?
C21' C16' C17' 118.4(8) . . ?
C17' C16' C9' 118.9(8) . . ?
N1 C5 C6 114.2(6) . . ?
N1 C5 C4 122.4(9) . . ?
C4 C5 C6 123.4(9) . . ?
S1' C8' H8'A 108.6 . . ?
S1' C8' H8'B 108.6 . . ?
H8'A C8' H8'B 107.6 . . ?
C7' C8' S1' 114.5(5) . . ?
C7' C8' H8'A 108.6 . . ?
C7' C8' H8'B 108.6 . . ?
C12 C11 C10 118.1(8) . . ?
S1 C8 S1A 3.1(4) . . ?
S1 C8 H8A 98(4) . . ?
S1 C8 H8B 113(6) . . ?
C7 C8 S1 112.3(6) . . ?
C7 C8 S1A 111.6(6) . . ?
C7 C8 H8A 116(4) . . ?
C7 C8 H8B 101(6) . . ?
S1A C8 H8A 101(4) . . ?
S1A C8 H8B 111(6) . . ?
H8A C8 H8B 117(8) . . ?
N1 C1 H1 119.3 . . ?
N1 C1 C2 121.4(9) . . ?
C2 C1 H1 119.3 . . ?
N2' C7' C8' 109.9(6) . . ?
N2' C7' H7'A 109.7 . . ?
N2' C7' H7'B 109.7 . . ?
C8' C7' H7'A 109.7 . . ?
C8' C7' H7'B 109.7 . . ?
H7'A C7' H7'B 108.2 . . ?
C16' C21' H21' 120.1 . . ?
C16' C21' C20' 119.8(11) . . ?
C20' C21' H21' 120.1 . . ?
N2 C6 C5 118.0(8) . . ?
N2 C6 H6 121.0 . . ?
C5 C6 H6 121.0 . . ?
N2' C6' H6' 119.8 . . ?
N2' C6' C5' 120.4(9) . . ?
C5' C6' H6' 119.8 . . ?
C1 C2 H2 120.2 . . ?
C3 C2 C1 119.6(9) . . ?
C3 C2 H2 120.2 . . ?
C10 C15 H15 120.0 . . ?
C10 C15 C14 120.0(9) . . ?
C14 C15 H15 120.0 . . ?
C11 C12 H12 118.7 . . ?
C11 C12 C13 122.6(9) . . ?
C13 C12 H12 118.7 . . ?
N2 C7 C8 108.0(7) . . ?
N2 C7 H7A 103(4) . . ?
N2 C7 H7B 105(7) . . ?
C8 C7 H7A 97(4) . . ?
C8 C7 H7B 104(7) . . ?
H7A C7 H7B 137(8) . . ?
N1' C5' C6' 116.4(7) . . ?
N1' C5' C4' 120.6(13) . . ?
C4' C5' C6' 123.1(14) . . ?
C2 C3 H3 119.9 . . ?
C2 C3 C4 120.1(9) . . ?
C4 C3 H3 119.9 . . ?
C15 C14 H14 118.9 . . ?
C13 C14 C15 122.2(9) . . ?
C13 C14 H14 118.9 . . ?
C5 C4 C3 118.1(10) . . ?
C5 C4 H4 120.9 . . ?
C3 C4 H4 120.9 . . ?
C10' C15' H15' 119.6 . . ?
C10' C15' C14' 120.8(9) . . ?
C14' C15' H15' 119.6 . . ?
C12 C13 H13 121.5 . . ?
C14 C13 C12 117.0(9) . . ?
C14 C13 H13 121.5 . . ?
C10' C11' H11' 120.5 . . ?
C10' C11' C12' 119.1(10) . . ?
C12' C11' H11' 120.5 . . ?
C16' C17' H17' 119.7 . . ?
C16' C17' C18' 120.6(11) . . ?
C18' C17' H17' 119.7 . . ?
C16 C17 H17 119.8 . . ?
C18 C17 C16 120.5(9) . . ?
C18 C17 H17 119.8 . . ?
C17' C18' H18' 119.1 . . ?
C19' C18' C17' 121.9(13) . . ?
C19' C18' H18' 119.1 . . ?
C17 C18 H18 119.2 . . ?
C19 C18 C17 121.5(9) . . ?
C19 C18 H18 119.2 . . ?
C15' C14' H14' 119.5 . . ?
C13' C14' C15' 121.1(10) . . ?
C13' C14' H14' 119.5 . . ?
C16 C21 H21 119.8 . . ?
C16 C21 C20 120.5(10) . . ?
C20 C21 H21 119.7 . . ?
C14' C13' H13' 120.1 . . ?
C14' C13' C12' 119.7(9) . . ?
C12' C13' H13' 120.1 . . ?
C18' C19' H19' 120.5 . . ?
C18' C19' C20' 119.1(12) . . ?
C20' C19' H19' 120.5 . . ?
C21' C20' H20' 119.8 . . ?
C19' C20' C21' 120.3(12) . . ?
C19' C20' H20' 119.8 . . ?
C11' C12' H12' 119.8 . . ?
C13' C12' C11' 120.3(10) . . ?
C13' C12' H12' 119.8 . . ?
C18 C19 H19 121.2 . . ?
C18 C19 C20 117.7(9) . . ?
C20 C19 H19 121.2 . . ?
N1' C1' H1' 119.1 . . ?
N1' C1' C2' 121.9(18) . . ?
C2' C1' H1' 119.1 . . ?
C21 C20 H20 119.4 . . ?
C19 C20 C21 121.2(11) . . ?
C19 C20 H20 119.4 . . ?
C5' C4' H4' 121.2 . . ?
C5' C4' C3' 117.5(18) . . ?
C3' C4' H4' 121.2 . . ?
C4' C3' H3' 119.6 . . ?
C2' C3' C4' 120.8(16) . . ?
C2' C3' H3' 119.6 . . ?
C1' C2' H2' 120.2 . . ?
C3' C2' C1' 120(2) . . ?
C3' C2' H2' 120.2 . . ?
S1 Cu1 S1A 2.4(3) . . ?
N1 Cu1 S1 162.9(3) . . ?
N1 Cu1 N1' 89.8(3) . . ?
N1 Cu1 S1A 164.7(3) . . ?
N2' Cu1 S1 95.4(3) . . ?
N2' Cu1 N1 96.8(3) . . ?
N2' Cu1 N1' 77.8(3) . . ?
N2' Cu1 S1A 95.2(3) . . ?
N2 Cu1 S1 85.9(3) . . ?
N2 Cu1 N1 80.9(3) . . ?
N2 Cu1 N2' 174.6(3) . . ?
N2 Cu1 N1' 106.9(4) . . ?
N2 Cu1 S1A 86.4(3) . . ?
N1' Cu1 S1 104.4(2) . . ?
N1' Cu1 S1A 102.0(3) . . ?
S1 Cu1' S1A 2.5(3) . . ?
N1 Cu1' S1 158.4(3) . . ?
N1 Cu1' N1' 91.4(3) . . ?
N1 Cu1' S1A 160.3(3) . . ?
N2' Cu1' S1 96.7(3) . . ?
N2' Cu1' N1 97.2(3) . . ?
N2' Cu1' N2 170.1(4) . . ?
N2' Cu1' N1' 80.9(4) . . ?
N2' Cu1' S1A 96.5(3) . . ?
N2 Cu1' S1 84.7(3) . . ?
N2 Cu1' N1 78.9(3) . . ?
N2 Cu1' N1' 108.2(4) . . ?
N2 Cu1' S1A 85.3(3) . . ?
N1' Cu1' S1 107.2(3) . . ?
N1' Cu1' S1A 104.7(3) . . ?
C9 S1A C8 101.2(5) . . ?
C9 S1A Cu1 113.5(4) . . ?
C9 S1A Cu1' 111.8(4) . . ?
C8 S1A Cu1 91.9(4) . . ?
C8 S1A Cu1' 93.6(4) . . ?
Cu1' S1A Cu1 2.22(17) . . ?

loop_
_geom_bond_atom_site_label_1
_geom_bond_atom_site_label_2
_geom_bond_distance
_geom_bond_site_symmetry_2
_geom_bond_publ_flag
S1 C9 1.883(8) . ?
S1 C8 1.813(11) . ?
S1 Cu1 2.368(7) . ?
S1 Cu1' 2.367(8) . ?
S1' C9' 1.839(6) . ?
S1' C8' 1.795(8) . ?
Cl2 O5 1.402(7) . ?
Cl2 O6 1.382(8) . ?
Cl2 O8 1.380(8) . ?
Cl2 O7 1.382(10) . ?
Cl1 O1 1.342(10) . ?
Cl1 O4 1.445(12) . ?
Cl1 O2 1.454(15) . ?
Cl1 O3 1.325(8) . ?
N1 C5 1.349(10) . ?
N1 C1 1.332(9) . ?
N1 Cu1 2.080(6) . ?
N1 Cu1' 2.110(7) . ?
N2' C7' 1.478(9) . ?
N2' C6' 1.289(9) . ?
N2' Cu1 2.003(7) . ?
N2' Cu1' 1.958(7) . ?
N2 C6 1.241(9) . ?
N2 C7 1.479(10) . ?
N2 Cu1 1.942(7) . ?
N2 Cu1' 1.997(7) . ?
C10 C9 1.527(10) . ?
C10 C11 1.407(10) . ?
C10 C15 1.373(10) . ?
C9 C16 1.497(9) . ?
C9 S1A 1.776(10) . ?
C9 H9 0.91(6) . ?
N1' C5' 1.330(14) . ?
N1' C1' 1.333(13) . ?
N1' Cu1 2.258(8) . ?
N1' Cu1' 2.174(9) . ?
C10' C9' 1.547(9) . ?
C10' C15' 1.344(11) . ?
C10' C11' 1.361(11) . ?
C16 C17 1.393(10) . ?
C16 C21 1.347(11) . ?
C9' H9' 0.9800 . ?
C9' C16' 1.501(10) . ?
C16' C21' 1.358(12) . ?
C16' C17' 1.374(12) . ?
C5 C6 1.468(12) . ?
C5 C4 1.373(11) . ?
C8' H8'A 0.9700 . ?
C8' H8'B 0.9700 . ?
C8' C7' 1.506(11) . ?
C11 C12 1.379(11) . ?
C8 C7 1.511(12) . ?
C8 S1A 1.858(11) . ?
C8 H8A 0.98(8) . ?
C8 H8B 0.84(9) . ?
C1 H1 0.9300 . ?
C1 C2 1.388(11) . ?
C7' H7'A 0.9700 . ?
C7' H7'B 0.9700 . ?
C21' H21' 0.9300 . ?
C21' C20' 1.408(14) . ?
C6 H6 0.9300 . ?
C6' H6' 0.9300 . ?
C6' C5' 1.436(14) . ?
C2 H2 0.9300 . ?
C2 C3 1.343(14) . ?
C15 H15 0.9300 . ?
C15 C14 1.379(13) . ?
C12 H12 0.9300 . ?
C12 C13 1.399(14) . ?
C7 H7A 1.01(7) . ?
C7 H7B 1.00(11) . ?
C5' C4' 1.363(13) . ?
C3 H3 0.9300 . ?
C3 C4 1.374(15) . ?
C14 H14 0.9300 . ?
C14 C13 1.373(14) . ?
C4 H4 0.9300 . ?
C15' H15' 0.9300 . ?
C15' C14' 1.390(12) . ?
C13 H13 0.9300 . ?
C11' H11' 0.9300 . ?
C11' C12' 1.417(13) . ?
C17' H17' 0.9300 . ?
C17' C18' 1.375(15) . ?
C17 H17 0.9300 . ?
C17 C18 1.378(12) . ?
C18' H18' 0.9300 . ?
C18' C19' 1.322(18) . ?
C18 H18 0.9300 . ?
C18 C19 1.351(15) . ?
C14' H14' 0.9300 . ?
C14' C13' 1.314(14) . ?
C21 H21 0.9300 . ?
C21 C20 1.398(13) . ?
C13' H13' 0.9300 . ?
C13' C12' 1.345(15) . ?
C19' H19' 0.9300 . ?
C19' C20' 1.365(18) . ?
C20' H20' 0.9300 . ?
C12' H12' 0.9300 . ?
C19 H19 0.9300 . ?
C19 C20 1.375(18) . ?
C1' H1' 0.9300 . ?
C1' C2' 1.35(2) . ?
C20 H20 0.9300 . ?
C4' H4' 0.9300 . ?
C4' C3' 1.41(3) . ?
C3' H3' 0.9300 . ?
C3' C2' 1.29(3) . ?
C2' H2' 0.9300 . ?
Cu1 S1A 2.409(8) . ?
Cu1' S1A 2.405(8) . ?
